data_4342906
loop_
_publ_author_name
'Cabeza, Javier A.'
'Fern\'andez-Colinas, Jos\'e M'
'Garc\'ia-\'Alvarez, Pablo'
'P\'erez-Carre\~no, Enrique'
'Polo, Diego'

_publ_section_title
;
 Reactivity Studies on a Binuclear Ruthenium(0) Complex Equipped with a
 Bridging \k(2)N,Ge-Amidinatogermylene Ligand.
;
_journal_issue 10
_journal_name_full 'Inorganic chemistry'
_journal_page_first 4850
_journal_page_last 4861
_journal_paper_doi 10.1021/acs.inorgchem.5b00412
_journal_volume 54
_journal_year 2015
_chemical_formula_moiety 'C35 H62 Ge N4 O5 Ru2 Si3'
_chemical_formula_sum 'C35 H62 Ge N4 O5 Ru2 Si3'
_chemical_formula_weight 977.89
_chemical_name_systematic
;
 ?
;
_space_group_IT_number 2
_space_group_name_Hall '-P 1'
_symmetry_cell_setting triclinic
_symmetry_space_group_name_Hall '-P 1'
_symmetry_space_group_name_H-M 'P -1'
_atom_sites_solution_hydrogens geom
_atom_sites_solution_primary direct
_atom_sites_solution_secondary difmap
_audit_creation_method SHELXL-97
_cell_angle_alpha 75.624(4)
_cell_angle_beta 70.512(5)
_cell_angle_gamma 61.635(5)
_cell_formula_units_Z 2
_cell_length_a 12.6092(7)
_cell_length_b 12.6538(6)
_cell_length_c 17.2340(8)
_cell_measurement_reflns_used 7036
_cell_measurement_temperature 123(2)
_cell_measurement_theta_max 74.6247
_cell_measurement_theta_min 3.9903
_cell_volume 2267.6(2)
_computing_cell_refinement
;
CrysAlisPro, Agilent Technologies,
Version 1.171.35.19 (release 27-10-2011 CrysAlis171 .NET)
(compiled Oct 27 2011,15:02:11)
;
_computing_data_collection
;
CrysAlisPro, Agilent Technologies,
Version 1.171.35.19 (release 27-10-2011 CrysAlis171 .NET)
(compiled Oct 27 2011,15:02:11)
;
_computing_data_reduction
;
CrysAlisPro, Agilent Technologies,
Version 1.171.35.19 (release 27-10-2011 CrysAlis171 .NET)
(compiled Oct 27 2011,15:02:11)
;
_computing_molecular_graphics 'MERCUY CSD 3.1 (Build RC5)'
_computing_publication_material 'SHELXL-97 (Sheldrick, 2008)'
_computing_structure_refinement 'SHELXL-97 (Sheldrick, 2008)'
_computing_structure_solution 'SIR-97 (Giacovazzo, 1999)'
_diffrn_ambient_temperature 123(2)
_diffrn_measured_fraction_theta_full 0.990
_diffrn_measured_fraction_theta_max 0.990
_diffrn_measurement_device_type 'Xcalibur, Onyx, Nova'
_diffrn_radiation_monochromator mirror
_diffrn_radiation_source 'Nova (Cu) X-ray Source'
_diffrn_radiation_type 'Cu K\a'
_diffrn_radiation_wavelength 1.54180
_diffrn_reflns_av_R_equivalents 0.0308
_diffrn_reflns_av_sigmaI/netI 0.0446
_diffrn_reflns_limit_h_max 15
_diffrn_reflns_limit_h_min -14
_diffrn_reflns_limit_k_max 15
_diffrn_reflns_limit_k_min -15
_diffrn_reflns_limit_l_max 16
_diffrn_reflns_limit_l_min -20
_diffrn_reflns_number 14815
_diffrn_reflns_theta_full 68.00
_diffrn_reflns_theta_max 68.00
_diffrn_reflns_theta_min 3.99
_exptl_absorpt_coefficient_mu 7.188
_exptl_absorpt_correction_T_max 1.00000
_exptl_absorpt_correction_T_min 0.87910
_exptl_absorpt_correction_type multi-scan
_exptl_absorpt_process_details
;
CrysAlisPro, Agilent Technologies,
Version 1.171.35.19 (release 27-10-2011 CrysAlis171 .NET)
(compiled Oct 27 2011,15:02:11)
Empirical absorption correction using spherical harmonics,
 implemented in SCALE3 ABSPACK scaling algorithm.
;
_exptl_crystal_colour orange
_exptl_crystal_density_diffrn 1.432
_exptl_crystal_density_method 'not measured'
_exptl_crystal_description fragment
_exptl_crystal_F_000 1004
_exptl_crystal_size_max 0.1212
_exptl_crystal_size_mid 0.0714
_exptl_crystal_size_min 0.0681
_refine_diff_density_max 0.783
_refine_diff_density_min -1.021
_refine_diff_density_rms 0.078
_refine_ls_extinction_method none
_refine_ls_goodness_of_fit_ref 0.992
_refine_ls_hydrogen_treatment mixed
_refine_ls_matrix_type full
_refine_ls_number_parameters 487
_refine_ls_number_reflns 8191
_refine_ls_number_restraints 0
_refine_ls_restrained_S_all 0.992
_refine_ls_R_factor_all 0.0443
_refine_ls_R_factor_gt 0.0326
_refine_ls_shift/su_max 0.001
_refine_ls_shift/su_mean 0.000
_refine_ls_structure_factor_coef Fsqd
_refine_ls_weighting_details 'calc w=1/[\s^2^(Fo^2^)+(0.0448P)^2^+0.6075P] where P=(Fo^2^+2Fc^2^)/3'
_refine_ls_weighting_scheme calc
_refine_ls_wR_factor_gt 0.0801
_refine_ls_wR_factor_ref 0.0876
_reflns_number_gt 6670
_reflns_number_total 8191
_reflns_threshold_expression >2sigma(I)
_cod_data_source_file ic5b00412_si_002.cif
_cod_data_source_block 11
_cod_depositor_comments
;
The following automatic conversions were performed:

'_symmetry_cell_setting' value 'TRICLINIC' changed to 'triclinic'
according to
/usr/data/users/saulius/crontab/automatic-downloads/rss-feeds/ACS/lib/dictionaries/cif_core.dic
dictionary named 'cif_core.dic' version 2.4.2 from 2011-04-26.

Automatic conversion script
Id: cif_fix_values 3271 2015-04-21 07:52:19Z andrius 

 Adding full bibliography for 4342904--4342908.cif.
;
_cod_database_code 4342906

loop_
_symmetry_equiv_pos_as_xyz
'x, y, z'
'-x, -y, -z'

loop_
_atom_site_label
_atom_site_type_symbol
_atom_site_fract_x
_atom_site_fract_y
_atom_site_fract_z
_atom_site_U_iso_or_equiv
_atom_site_adp_type
_atom_site_occupancy
_atom_site_symmetry_multiplicity
_atom_site_calc_flag
_atom_site_refinement_flags
_atom_site_disorder_assembly
_atom_site_disorder_group
C1 C 0.4677(4) 0.9706(4) 0.6052(3) 0.0449(10) Uani 1 1 d . . .
H1A H 0.5059 0.9062 0.5692 0.067 Uiso 1 1 calc R . .
H1B H 0.5214 1.0119 0.5927 0.067 Uiso 1 1 calc R . .
H1C H 0.3860 1.0287 0.5958 0.067 Uiso 1 1 calc R . .
C2 C 0.5728(4) 0.8218(4) 0.7151(3) 0.0473(11) Uani 1 1 d . . .
H2A H 0.5603 0.8026 0.7753 0.071 Uiso 1 1 calc R . .
H2B H 0.6361 0.8530 0.6928 0.071 Uiso 1 1 calc R . .
H2C H 0.6005 0.7485 0.6899 0.071 Uiso 1 1 calc R . .
C3 C 0.4519(4) 0.9159(4) 0.6957(2) 0.0362(9) Uani 1 1 d . . .
H3 H 0.4205 0.9833 0.7297 0.043 Uiso 1 1 calc R . .
C4 C 0.2608(3) 0.9136(3) 0.7860(2) 0.0276(7) Uani 1 1 d . . .
C5 C 0.2471(3) 1.0149(3) 0.8257(2) 0.0294(8) Uani 1 1 d . . .
C6 C 0.3096(4) 0.9930(4) 0.8847(2) 0.0359(9) Uani 1 1 d . . .
H6 H 0.3619 0.9126 0.9020 0.043 Uiso 1 1 calc R . .
C7 C 0.2955(4) 1.0892(4) 0.9184(3) 0.0410(10) Uani 1 1 d . . .
H7 H 0.3375 1.0741 0.9594 0.049 Uiso 1 1 calc R . .
C8 C 0.2215(4) 1.2060(4) 0.8931(2) 0.0412(10) Uani 1 1 d . . .
H8 H 0.2136 1.2714 0.9157 0.049 Uiso 1 1 calc R . .
C9 C 0.1586(4) 1.2280(3) 0.8348(2) 0.0389(9) Uani 1 1 d . . .
H9 H 0.1062 1.3086 0.8179 0.047 Uiso 1 1 calc R . .
C10 C 0.1716(4) 1.1324(3) 0.8007(2) 0.0342(8) Uani 1 1 d . . .
H10 H 0.1285 1.1478 0.7603 0.041 Uiso 1 1 calc R . .
C11 C 0.0732(4) 0.9176(3) 0.8949(2) 0.0309(8) Uani 1 1 d . . .
H11 H 0.0994 0.9630 0.9189 0.037 Uiso 1 1 calc R . .
C12 C -0.0545(4) 1.0036(4) 0.8810(2) 0.0396(9) Uani 1 1 d . . .
H12A H -0.0504 1.0756 0.8449 0.059 Uiso 1 1 calc R . .
H12B H -0.1141 1.0275 0.9342 0.059 Uiso 1 1 calc R . .
H12C H -0.0815 0.9635 0.8547 0.059 Uiso 1 1 calc R . .
C13 C 0.0693(4) 0.8100(4) 0.9579(2) 0.0414(10) Uani 1 1 d . . .
H13A H 0.0421 0.7641 0.9370 0.062 Uiso 1 1 calc R . .
H13B H 0.0106 0.8391 1.0104 0.062 Uiso 1 1 calc R . .
H13C H 0.1525 0.7578 0.9669 0.062 Uiso 1 1 calc R . .
C14 C 0.0205(4) 1.0233(3) 0.6651(2) 0.0377(9) Uani 1 1 d . . .
H14A H -0.0447 1.0797 0.7047 0.057 Uiso 1 1 calc R . .
H14B H 0.0230 1.0644 0.6087 0.057 Uiso 1 1 calc R . .
H14C H 0.1013 0.9947 0.6769 0.057 Uiso 1 1 calc R . .
C15 C -0.1871(4) 0.9604(4) 0.6913(3) 0.0523(11) Uani 1 1 d . . .
H15A H -0.2131 0.8977 0.6936 0.079 Uiso 1 1 calc R . .
H15B H -0.2110 1.0226 0.6454 0.079 Uiso 1 1 calc R . .
H15C H -0.2278 0.9971 0.7435 0.079 Uiso 1 1 calc R . .
C16 C 0.0516(4) 0.8260(4) 0.5735(3) 0.0443(10) Uani 1 1 d . . .
H16A H 0.1420 0.7792 0.5644 0.066 Uiso 1 1 calc R . .
H16B H 0.0332 0.8916 0.5286 0.066 Uiso 1 1 calc R . .
H16C H 0.0140 0.7732 0.5747 0.066 Uiso 1 1 calc R . .
C17 C -0.2034(4) 0.7841(4) 0.8747(3) 0.0452(10) Uani 1 1 d . . .
H17A H -0.1913 0.8172 0.9151 0.068 Uiso 1 1 calc R . .
H17B H -0.2451 0.7316 0.9039 0.068 Uiso 1 1 calc R . .
H17C H -0.2549 0.8505 0.8408 0.068 Uiso 1 1 calc R . .
C18 C 0.0295(4) 0.5603(4) 0.8758(3) 0.0438(10) Uani 1 1 d . . .
H18A H 0.1110 0.5075 0.8438 0.066 Uiso 1 1 calc R . .
H18B H -0.0220 0.5159 0.9000 0.066 Uiso 1 1 calc R . .
H18C H 0.0406 0.5868 0.9202 0.066 Uiso 1 1 calc R . .
C19 C -0.0737(5) 0.6319(4) 0.7299(3) 0.0503(11) Uani 1 1 d . . .
H19A H -0.1148 0.6980 0.6910 0.076 Uiso 1 1 calc R . .
H19B H -0.1263 0.5896 0.7592 0.076 Uiso 1 1 calc R . .
H19C H 0.0069 0.5752 0.6994 0.076 Uiso 1 1 calc R . .
C22 C 0.6456(5) 0.2815(5) 0.7291(3) 0.0681(15) Uani 1 1 d . A .
H22A H 0.7267 0.2165 0.7371 0.082 Uiso 1 1 calc R . .
H22B H 0.5871 0.2443 0.7429 0.082 Uiso 1 1 calc R . .
C23 C 0.6632(7) 0.3317(5) 0.6365(4) 0.091(2) Uani 1 1 d . . .
H23A H 0.5821 0.3899 0.6262 0.136 Uiso 1 1 calc R . .
H23B H 0.7004 0.2652 0.6025 0.136 Uiso 1 1 calc R . .
H23C H 0.7182 0.3720 0.6223 0.136 Uiso 1 1 calc R . .
C24 C 0.5945(6) 0.3001(5) 0.9076(4) 0.0745(17) Uani 1 1 d . A .
H24A H 0.6834 0.2517 0.9076 0.089 Uiso 1 1 calc R . .
H24B H 0.5556 0.3542 0.9518 0.089 Uiso 1 1 calc R . .
C25 C 0.5326(6) 0.2140(5) 0.9296(4) 0.0748(17) Uani 1 1 d . . .
H25A H 0.4472 0.2590 0.9233 0.112 Uiso 1 1 calc R . .
H25B H 0.5311 0.1777 0.9870 0.112 Uiso 1 1 calc R . .
H25C H 0.5800 0.1502 0.8925 0.112 Uiso 1 1 calc R . .
N4 N 0.6535(3) 0.6653(3) 0.5380(2) 0.0387(8) Uani 1 1 d . . .
C27 C 0.7758(4) 0.6402(4) 0.4807(3) 0.0412(10) Uani 1 1 d . . .
C28 C 0.8238(4) 0.7198(4) 0.4984(2) 0.0540(12) Uani 1 1 d . . .
H28A H 0.7633 0.8046 0.4933 0.081 Uiso 1 1 calc R . .
H28B H 0.9036 0.7097 0.4587 0.081 Uiso 1 1 calc R . .
H28C H 0.8352 0.6964 0.5548 0.081 Uiso 1 1 calc R . .
C29 C 0.7587(5) 0.6718(4) 0.3936(2) 0.0581(13) Uani 1 1 d R . .
H29A H 0.7168 0.6277 0.3868 0.087 Uiso 1 1 d R . .
H29B H 0.8403 0.6494 0.3535 0.087 Uiso 1 1 d R . .
H29C H 0.7079 0.7588 0.3842 0.087 Uiso 1 1 d R . .
C30 C 0.8564(4) 0.5060(4) 0.4963(3) 0.0512(11) Uani 1 1 d . . .
H30A H 0.8694 0.4875 0.5520 0.077 Uiso 1 1 calc R . .
H30B H 0.9371 0.4837 0.4553 0.077 Uiso 1 1 calc R . .
H30C H 0.8148 0.4601 0.4916 0.077 Uiso 1 1 calc R . .
C101 C 0.3629(4) 0.6278(4) 0.6002(2) 0.0378(9) Uani 1 1 d . . .
C103 C 0.3050(4) 0.8619(4) 0.5743(2) 0.0342(8) Uani 1 1 d . . .
C104 C 0.4165(4) 0.6416(3) 0.8602(2) 0.0382(9) Uani 1 1 d . . .
C201 C 0.3572(4) 0.4439(4) 0.7601(3) 0.0406(9) Uani 1 1 d . . .
C203 C 0.2920(4) 0.5068(4) 0.9163(3) 0.0404(9) Uani 1 1 d . . .
Ge1 Ge 0.19425(4) 0.74169(3) 0.76597(2) 0.02578(10) Uani 1 1 d . . .
N1 N 0.3564(3) 0.8681(3) 0.72295(18) 0.0297(7) Uani 1 1 d . . .
N2 N 0.1691(3) 0.8767(3) 0.81623(17) 0.0277(6) Uani 1 1 d . . .
N3 N 0.0355(3) 0.7801(3) 0.75600(18) 0.0290(6) Uani 1 1 d . . .
C26 C 0.5564(4) 0.6895(4) 0.5839(3) 0.0395(9) Uani 1 1 d . . .
O101 O 0.3543(3) 0.5635(3) 0.56910(18) 0.0477(8) Uani 1 1 d . . .
O103 O 0.2706(3) 0.9350(3) 0.52143(18) 0.0489(7) Uani 1 1 d . . .
O104 O 0.4465(3) 0.6882(3) 0.8919(2) 0.0536(8) Uani 1 1 d . . .
O201 O 0.3491(4) 0.3733(3) 0.7342(2) 0.0581(9) Uani 1 1 d . . .
O203 O 0.2479(3) 0.4778(3) 0.9828(2) 0.0599(9) Uani 1 1 d . . .
Ru1 Ru 0.37357(3) 0.73527(2) 0.652056(16) 0.02794(8) Uani 1 1 d . . .
Ru2 Ru 0.37066(3) 0.55636(2) 0.809604(17) 0.02940(8) Uani 1 1 d . A .
Si1 Si -0.01422(10) 0.89129(9) 0.67487(7) 0.0332(2) Uani 1 1 d . . .
Si2 Si -0.04861(10) 0.69459(9) 0.80664(7) 0.0328(2) Uani 1 1 d . . .
Si3 Si 0.58496(11) 0.39582(10) 0.80539(8) 0.0424(3) Uani 1 1 d . . .
C20 C 0.7048(6) 0.4566(6) 0.7707(6) 0.061(3) Uani 0.753(13) 1 d P A 1
H20A H 0.6951 0.5085 0.7177 0.073 Uiso 0.753(13) 1 calc PR A 1
H20B H 0.6876 0.5086 0.8120 0.073 Uiso 0.753(13) 1 calc PR A 1
C21 C 0.8411(6) 0.3610(6) 0.7585(8) 0.085(4) Uani 0.753(13) 1 d P A 1
H21A H 0.8525 0.3091 0.8105 0.128 Uiso 0.753(13) 1 calc PR A 1
H21B H 0.8964 0.4014 0.7419 0.128 Uiso 0.753(13) 1 calc PR A 1
H21C H 0.8613 0.3118 0.7153 0.128 Uiso 0.753(13) 1 calc PR A 1
C20A C 0.677(2) 0.454(2) 0.849(3) 0.087(12) Uani 0.247(13) 1 d P A 2
H20C H 0.6764 0.5305 0.8153 0.105 Uiso 0.247(13) 1 calc PR A 2
H20D H 0.6316 0.4728 0.9066 0.105 Uiso 0.247(13) 1 calc PR A 2
C21A C 0.812(2) 0.364(2) 0.847(3) 0.086(12) Uani 0.247(13) 1 d P A 2
H21D H 0.8137 0.2890 0.8816 0.129 Uiso 0.247(13) 1 calc PR A 2
H21E H 0.8508 0.3981 0.8683 0.129 Uiso 0.247(13) 1 calc PR A 2
H21F H 0.8584 0.3460 0.7899 0.129 Uiso 0.247(13) 1 calc PR A 2
H100 H 0.458(4) 0.591(4) 0.721(3) 0.042(12) Uiso 1 1 d . . .

loop_
_atom_site_aniso_label
_atom_site_aniso_U_11
_atom_site_aniso_U_22
_atom_site_aniso_U_33
_atom_site_aniso_U_23
_atom_site_aniso_U_13
_atom_site_aniso_U_12
C1 0.053(3) 0.040(2) 0.040(2) -0.0008(18) 0.000(2) -0.028(2)
C2 0.041(2) 0.063(3) 0.047(3) -0.004(2) -0.010(2) -0.031(2)
C3 0.042(2) 0.039(2) 0.034(2) -0.0106(17) -0.0002(17) -0.0258(19)
C4 0.036(2) 0.0246(17) 0.0233(18) -0.0004(13) -0.0089(15) -0.0137(15)
C5 0.035(2) 0.0324(19) 0.0235(18) -0.0062(14) -0.0004(15) -0.0195(16)
C6 0.042(2) 0.036(2) 0.034(2) -0.0043(16) -0.0103(17) -0.0196(18)
C7 0.053(3) 0.048(2) 0.033(2) -0.0098(18) -0.0118(19) -0.027(2)
C8 0.060(3) 0.039(2) 0.034(2) -0.0097(17) -0.0047(19) -0.031(2)
C9 0.051(2) 0.030(2) 0.035(2) -0.0035(16) -0.0047(18) -0.0203(18)
C10 0.045(2) 0.0308(19) 0.0286(19) -0.0024(15) -0.0086(17) -0.0181(17)
C11 0.036(2) 0.0293(18) 0.0248(18) -0.0060(14) 0.0000(15) -0.0159(16)
C12 0.036(2) 0.043(2) 0.034(2) -0.0125(17) 0.0010(17) -0.0142(18)
C13 0.051(3) 0.036(2) 0.029(2) -0.0050(16) 0.0017(18) -0.0195(19)
C14 0.051(2) 0.030(2) 0.034(2) 0.0006(16) -0.0138(18) -0.0191(18)
C15 0.054(3) 0.048(3) 0.063(3) -0.002(2) -0.026(2) -0.023(2)
C16 0.058(3) 0.045(2) 0.038(2) -0.0032(18) -0.022(2) -0.023(2)
C17 0.046(3) 0.047(2) 0.043(2) -0.0086(19) -0.0018(19) -0.024(2)
C18 0.045(2) 0.036(2) 0.050(3) 0.0033(18) -0.005(2) -0.0253(19)
C19 0.059(3) 0.052(3) 0.056(3) -0.017(2) -0.009(2) -0.035(2)
C22 0.062(3) 0.056(3) 0.063(4) -0.006(3) -0.009(3) -0.011(3)
C23 0.100(5) 0.066(4) 0.052(3) -0.008(3) 0.008(3) -0.009(3)
C24 0.078(4) 0.064(4) 0.066(4) 0.006(3) -0.037(3) -0.012(3)
C25 0.087(4) 0.053(3) 0.066(4) 0.019(3) -0.025(3) -0.024(3)
N4 0.038(2) 0.0432(19) 0.0322(18) -0.0109(14) 0.0019(15) -0.0193(16)
C27 0.038(2) 0.042(2) 0.037(2) -0.0108(18) 0.0050(18) -0.0188(19)
C28 0.046(3) 0.054(3) 0.065(3) -0.021(2) -0.004(2) -0.024(2)
C29 0.069(3) 0.062(3) 0.040(3) -0.008(2) -0.002(2) -0.033(3)
C30 0.046(3) 0.043(2) 0.057(3) -0.011(2) -0.004(2) -0.016(2)
C101 0.044(2) 0.038(2) 0.027(2) -0.0009(16) -0.0024(17) -0.0186(18)
C103 0.039(2) 0.040(2) 0.027(2) -0.0039(16) -0.0057(16) -0.0211(18)
C104 0.051(3) 0.032(2) 0.027(2) 0.0048(16) -0.0139(18) -0.0158(19)
C201 0.048(2) 0.037(2) 0.037(2) 0.0030(17) -0.0099(19) -0.0220(19)
C203 0.042(2) 0.034(2) 0.037(2) 0.0030(17) -0.0051(18) -0.0154(18)
Ge1 0.0310(2) 0.0252(2) 0.0219(2) -0.00216(15) -0.00480(16) -0.01418(17)
N1 0.0372(17) 0.0299(16) 0.0250(15) -0.0010(12) -0.0053(13) -0.0194(14)
N2 0.0331(16) 0.0277(15) 0.0209(14) -0.0028(11) -0.0033(12) -0.0142(13)
N3 0.0331(16) 0.0262(15) 0.0292(16) -0.0026(12) -0.0074(13) -0.0144(13)
C26 0.052(3) 0.035(2) 0.036(2) -0.0052(17) -0.009(2) -0.0229(19)
O101 0.070(2) 0.0466(17) 0.0411(17) -0.0118(13) -0.0140(15) -0.0327(16)
O103 0.057(2) 0.0520(18) 0.0334(16) 0.0081(14) -0.0116(14) -0.0262(16)
O104 0.080(2) 0.0514(19) 0.0480(19) 0.0009(14) -0.0342(17) -0.0341(18)
O201 0.088(3) 0.0525(19) 0.054(2) -0.0074(15) -0.0196(18) -0.0445(19)
O203 0.065(2) 0.063(2) 0.0393(19) 0.0118(15) -0.0059(16) -0.0307(18)
Ru1 0.03324(16) 0.02834(14) 0.02235(14) -0.00332(10) -0.00314(11) -0.01558(12)
Ru2 0.03451(16) 0.02562(14) 0.02604(15) -0.00104(10) -0.00642(11) -0.01298(12)
Si1 0.0401(6) 0.0306(5) 0.0325(5) -0.0017(4) -0.0144(4) -0.0154(4)
Si2 0.0361(6) 0.0321(5) 0.0343(6) -0.0058(4) -0.0051(4) -0.0194(4)
Si3 0.0391(6) 0.0310(6) 0.0524(7) -0.0008(5) -0.0126(5) -0.0125(5)
C20 0.036(3) 0.036(3) 0.102(7) -0.013(4) -0.010(4) -0.011(3)
C21 0.035(4) 0.037(4) 0.171(12) -0.009(5) -0.016(5) -0.013(3)
C20A 0.059(15) 0.044(13) 0.15(3) -0.025(15) -0.066(19) 0.015(11)
C21A 0.057(15) 0.050(13) 0.18(4) -0.023(16) -0.08(2) -0.007(11)

loop_
_atom_type_symbol
_atom_type_description
_atom_type_scat_dispersion_real
_atom_type_scat_dispersion_imag
_atom_type_scat_source
C C 0.0181 0.0091 'International Tables Vol C Tables 4.2.6.8 and 6.1.1.4'
H H 0.0000 0.0000 'International Tables Vol C Tables 4.2.6.8 and 6.1.1.4'
Ge Ge -1.0885 0.8855 'International Tables Vol C Tables 4.2.6.8 and 6.1.1.4'
N N 0.0311 0.0180 'International Tables Vol C Tables 4.2.6.8 and 6.1.1.4'
O O 0.0492 0.0322 'International Tables Vol C Tables 4.2.6.8 and 6.1.1.4'
Ru Ru 0.0552 3.2960 'International Tables Vol C Tables 4.2.6.8 and 6.1.1.4'
Si Si 0.2541 0.3302 'International Tables Vol C Tables 4.2.6.8 and 6.1.1.4'

loop_
_geom_angle_atom_site_label_1
_geom_angle_atom_site_label_2
_geom_angle_atom_site_label_3
_geom_angle
N1 C3 C2 110.9(3)
N1 C3 C1 112.6(3)
C2 C3 C1 113.1(3)
N1 C4 N2 122.7(3)
N1 C4 C5 120.5(3)
N2 C4 C5 116.8(3)
C10 C5 C6 119.7(3)
C10 C5 C4 118.5(3)
C6 C5 C4 121.8(3)
C5 C6 C7 119.7(4)
C8 C7 C6 120.6(4)
C7 C8 C9 119.8(4)
C8 C9 C10 120.1(4)
C5 C10 C9 120.1(4)
N2 C11 C12 112.5(3)
N2 C11 C13 111.1(3)
C12 C11 C13 111.6(3)
C23 C22 Si3 115.9(4)
C25 C24 Si3 115.7(4)
C26 N4 C27 177.3(4)
N4 C27 C29 107.6(4)
N4 C27 C30 106.9(3)
C29 C27 C30 110.4(4)
N4 C27 C28 106.8(3)
C29 C27 C28 111.4(3)
C30 C27 C28 113.4(4)
O101 C101 Ru1 178.9(4)
O103 C103 Ru1 174.6(4)
O104 C104 Ru2 177.3(4)
O201 C201 Ru2 176.6(4)
O203 C203 Ru2 176.5(4)
N3 Ge1 N2 104.37(13)
N3 Ge1 Ru1 125.88(9)
N2 Ge1 Ru1 98.45(9)
N3 Ge1 Ru2 136.40(9)
N2 Ge1 Ru2 108.13(9)
Ru1 Ge1 Ru2 76.959(16)
C4 N1 C3 117.6(3)
C4 N1 Ru1 123.2(2)
C3 N1 Ru1 119.1(2)
C4 N2 C11 120.6(3)
C4 N2 Ge1 115.2(2)
C11 N2 Ge1 122.7(2)
Si2 N3 Si1 118.53(18)
Si2 N3 Ge1 124.43(17)
Si1 N3 Ge1 115.76(16)
N4 C26 Ru1 172.0(4)
C103 Ru1 C101 89.88(17)
C103 Ru1 C26 94.76(17)
C101 Ru1 C26 90.53(16)
C103 Ru1 N1 89.19(14)
C101 Ru1 N1 171.31(15)
C26 Ru1 N1 98.16(13)
C103 Ru1 Ge1 104.00(12)
C101 Ru1 Ge1 92.50(12)
C26 Ru1 Ge1 160.99(12)
N1 Ru1 Ge1 79.35(8)
C103 Ru1 Ru2 156.20(12)
C101 Ru1 Ru2 87.02(12)
C26 Ru1 Ru2 108.85(12)
N1 Ru1 Ru2 90.35(8)
Ge1 Ru1 Ru2 52.644(13)
C203 Ru2 C104 88.50(18)
C203 Ru2 C201 91.97(18)
C104 Ru2 C201 168.30(18)
C203 Ru2 Si3 97.65(13)
C104 Ru2 Si3 84.61(13)
C201 Ru2 Si3 83.74(14)
C203 Ru2 Ge1 102.39(13)
C104 Ru2 Ge1 94.69(12)
C201 Ru2 Ge1 96.62(13)
Si3 Ru2 Ge1 159.92(3)
C203 Ru2 Ru1 152.53(13)
C104 Ru2 Ru1 90.11(11)
C201 Ru2 Ru1 94.80(12)
Si3 Ru2 Ru1 109.53(3)
Ge1 Ru2 Ru1 50.397(12)
N3 Si1 C15 112.08(19)
N3 Si1 C16 111.60(17)
C15 Si1 C16 105.1(2)
N3 Si1 C14 113.14(17)
C15 Si1 C14 103.9(2)
C16 Si1 C14 110.42(19)
N3 Si2 C18 114.69(17)
N3 Si2 C17 112.39(17)
C18 Si2 C17 104.9(2)
N3 Si2 C19 110.73(18)
C18 Si2 C19 104.8(2)
C17 Si2 C19 108.9(2)
C24 Si3 C20 110.8(4)
C24 Si3 C22 103.5(3)
C20 Si3 C22 102.7(3)
C24 Si3 C20A 78.7(11)
C20 Si3 C20A 37.7(11)
C22 Si3 C20A 130.8(9)
C24 Si3 Ru2 111.4(2)
C20 Si3 Ru2 112.9(2)
C22 Si3 Ru2 114.89(19)
C20A Si3 Ru2 109.2(6)
C21 C20 Si3 115.5(5)
C21A C20A Si3 113.9(15)

loop_
_geom_bond_atom_site_label_1
_geom_bond_atom_site_label_2
_geom_bond_distance
C1 C3 1.529(6)
C2 C3 1.507(6)
C3 N1 1.486(5)
C4 N1 1.321(5)
C4 N2 1.347(5)
C4 C5 1.512(5)
C5 C10 1.383(5)
C5 C6 1.385(5)
C6 C7 1.388(5)
C7 C8 1.374(6)
C8 C9 1.378(6)
C9 C10 1.391(5)
C11 N2 1.493(4)
C11 C12 1.516(6)
C11 C13 1.526(5)
C14 Si1 1.875(4)
C15 Si1 1.870(5)
C16 Si1 1.876(4)
C17 Si2 1.871(4)
C18 Si2 1.862(4)
C19 Si2 1.876(4)
C22 C23 1.547(8)
C22 Si3 1.905(6)
C24 C25 1.530(8)
C24 Si3 1.879(6)
N4 C26 1.157(5)
N4 C27 1.459(5)
C27 C29 1.515(6)
C27 C30 1.518(6)
C27 C28 1.526(5)
C101 O101 1.141(5)
C101 Ru1 1.877(4)
C103 O103 1.157(5)
C103 Ru1 1.871(4)
C104 O104 1.141(5)
C104 Ru2 1.911(4)
C201 O201 1.149(5)
C201 Ru2 1.927(4)
C203 O203 1.148(5)
C203 Ru2 1.886(4)
Ge1 N3 1.880(3)
Ge1 N2 1.951(3)
Ge1 Ru1 2.4324(5)
Ge1 Ru2 2.5094(5)
N1 Ru1 2.205(3)
N3 Si2 1.750(3)
N3 Si1 1.760(3)
C26 Ru1 2.071(4)
Ru1 Ru2 3.0755(4)
Ru2 Si3 2.4820(12)
Si3 C20 1.873(7)
Si3 C20A 2.03(3)
C20 C21 1.540(9)
C20A C21A 1.53(3)
